data_7059597
loop_
_publ_author_name
'Wang, Wen-Min'
'Gao, Yu'
'Yue, Rong-Xin'
'Qiao, Na'
'Wang, Dan-Tong'
'Shi, Ying'
'Zhang, Huan'
'Cui, Jian-Zhong'

_publ_section_title
;
 Construction of a family of Ln3 clusters using multidentate Schiff base
 and \b-diketonate ligands: fluorescence properties, magnetocaloric effect
 and slow magnetic relaxation
;
_journal_issue 22
_journal_name_full 'New Journal of Chemistry'
_journal_page_first 9230
_journal_page_last 9237
_journal_paper_doi 10.1039/D0NJ01172J
_journal_volume 44
_journal_year 2020
_chemical_formula_moiety 'C103 H77 Dy3 N6 O16, 3(C H4 O), 5[CH4O]'
_chemical_formula_sum 'C111 H109 Dy3 N6 O24'
_chemical_formula_weight 2398.61
_space_group_crystal_system monoclinic
_space_group_IT_number 14
_space_group_name_Hall '-P 2ybc'
_space_group_name_H-M_alt 'P 1 21/c 1'
_atom_sites_solution_hydrogens geom
_atom_sites_solution_primary direct
_audit_creation_date 2020-04-29
_audit_creation_method
;
Olex2 1.2
(compiled 2018.05.29 svn.r3508 for OlexSys, GUI svn.r5506)
;
_audit_update_record
;
2020-05-06 deposited with the CCDC.	2020-05-11 downloaded from the CCDC.
;
_cell_angle_alpha 90
_cell_angle_beta 102.354(2)
_cell_angle_gamma 90
_cell_formula_units_Z 4
_cell_length_a 25.1868(14)
_cell_length_b 17.6370(9)
_cell_length_c 23.6022(13)
_cell_measurement_reflns_used 9936
_cell_measurement_temperature 150(2)
_cell_measurement_theta_max 26.40
_cell_measurement_theta_min 2.40
_cell_volume 10241.8(10)
_computing_cell_refinement 'SAINT v8.37A (Bruker, 2015)'
_computing_data_reduction 'SAINT v8.37A (Bruker, 2015)'
_computing_molecular_graphics 'Olex2 (Dolomanov et al., 2009)'
_computing_publication_material 'Olex2 (Dolomanov et al., 2009)'
_computing_structure_refinement 'XL (Sheldrick, 2008)'
_computing_structure_solution 'SIR2004 (Burla et al.,  2007)'
_diffrn_ambient_temperature 149.99
_diffrn_measured_fraction_theta_full 0.998
_diffrn_measured_fraction_theta_max 0.998
_diffrn_measurement_device_type 'Bruker APEX-II CCD'
_diffrn_measurement_method '\f and \w scans'
_diffrn_radiation_type MoK\a
_diffrn_radiation_wavelength 0.71073
_diffrn_reflns_av_R_equivalents 0.0669
_diffrn_reflns_av_unetI/netI 0.0598
_diffrn_reflns_Laue_measured_fraction_full 0.998
_diffrn_reflns_Laue_measured_fraction_max 0.998
_diffrn_reflns_limit_h_max 31
_diffrn_reflns_limit_h_min -31
_diffrn_reflns_limit_k_max 21
_diffrn_reflns_limit_k_min -21
_diffrn_reflns_limit_l_max 29
_diffrn_reflns_limit_l_min -28
_diffrn_reflns_number 81310
_diffrn_reflns_point_group_measured_fraction_full 0.998
_diffrn_reflns_point_group_measured_fraction_max 0.998
_diffrn_reflns_theta_full 25.242
_diffrn_reflns_theta_max 26.022
_diffrn_reflns_theta_min 2.310
_diffrn_standards_number 0
_exptl_absorpt_coefficient_mu 2.234
_exptl_absorpt_correction_T_max 0.0276
_exptl_absorpt_correction_T_min 0.0086
_exptl_absorpt_correction_type multi-scan
_exptl_absorpt_process_details
;
SADABS-2016/2 (Bruker,2016/2) was used for absorption correction.
wR2(int) was 0.0967 before and 0.0569 after correction.
The Ratio of minimum to maximum transmission is 0.3116.
The \l/2 correction factor is Not present.
;
_exptl_crystal_colour yellow
_exptl_crystal_density_diffrn 1.555
_exptl_crystal_description block
_exptl_crystal_F_000 4468
_exptl_crystal_size_max 0.24
_exptl_crystal_size_mid 0.18
_exptl_crystal_size_min 0.12
_refine_diff_density_max 1.997
_refine_diff_density_min -1.095
_refine_diff_density_rms 0.130
_refine_ls_extinction_method none
_refine_ls_goodness_of_fit_ref 1.013
_refine_ls_hydrogen_treatment constr
_refine_ls_matrix_type full
_refine_ls_number_parameters 1213
_refine_ls_number_reflns 20150
_refine_ls_number_restraints 51
_refine_ls_restrained_S_all 1.017
_refine_ls_R_factor_all 0.0927
_refine_ls_R_factor_gt 0.0557
_refine_ls_shift/su_max 0.002
_refine_ls_shift/su_mean 0.000
_refine_ls_structure_factor_coef Fsqd
_refine_ls_weighting_details 'w=1/[\s^2^(Fo^2^)+(0.0649P)^2^+49.8972P] where P=(Fo^2^+2Fc^2^)/3'
_refine_ls_weighting_scheme calc
_refine_ls_wR_factor_gt 0.1328
_refine_ls_wR_factor_ref 0.1599
_reflns_Friedel_coverage 0.000
_reflns_number_gt 13450
_reflns_number_total 20150
_reflns_threshold_expression 'I > 2\s(I)'
_cod_data_source_file d0nj01172j2.cif
_cod_data_source_block 5
_cod_depositor_comments
;Adding full bibliography for 7059596--7059602.cif.

 Adding full bibliography for 7059596--7059602.cif.
;
_cod_database_code 7059597
_shelx_shelxl_version_number 2018/3
_shelx_space_group_comment
;
The symmetry employed for this shelxl refinement is uniquely defined
by the following loop, which should always be used as a source of
symmetry information in preference to the above space-group names.
They are only intended as comments.
;
_shelx_estimated_absorpt_t_max 0.775
_shelx_estimated_absorpt_t_min 0.616
_platon_squeeze_special_details
;
A solvent mask was calculated and 358 electrons were
found in a volume of 1440\%A^3 in 2 voids per unit cell.
This is consistent with the presence of 5[CH4O] per Formula Unit
which account for 360 electrons per unit cell.
;
_olex2_refinement_description
;
1. Fixed Uiso
 At 1.2 times of:
  All C(H) groups, All C(H,H) groups, All N(H) groups
 At 1.5 times of:
  All C(H,H,H) groups, All O(H) groups
2. Restrained distances
 O17-H18A
 2.2 with sigma of 0.02
 O1-H17A
 2.1 with sigma of 0.02
 H17A-H18A
 2.15 with sigma of 0.02
3. Uiso/Uaniso restraints and constraints
C55 \\sim C56: within 2A with sigma of 0.01 and sigma for terminal atoms of 0.02
C53 \\sim C54: within 2A with sigma of 0.01 and sigma for terminal atoms of 0.02
N6 \\sim C22: within 2A with sigma of 0.01 and sigma for terminal atoms of 0.02
Uanis(C58) \\sim Ueq, Uanis(C55) \\sim Ueq, Uanis(C54) \\sim Ueq, Uanis(C57)
\\sim Ueq: with sigma of 0.01 and sigma for terminal atoms of 0.02
Uanis(N6) \\sim Ueq: with sigma of 0.01 and sigma for terminal atoms of 0.02
4.a Secondary CH2 refined with riding coordinates:
 C1(H1A,H1B), C15(H15A,H15B)
4.b Aromatic/amide H refined with riding coordinates:
 N2(H2), N5(H5), C96(H96), C8(H8), C24(H24), C51(H51), C36(H36), C81(H81),
 C66(H66), C22(H22), C10(H10), C78(H78), C103(H103), C63(H63), C13(H13),
 C19(H19), C33(H33), C48(H48), C18(H18), C17(H17), C26(H26), C5(H5A), C99(H99),
 C27(H27), C25(H25), C39(H39), C88(H88), C59(H59), C44(H44), C31(H31), C3(H3),
 C40(H40), C87(H87), C43(H43), C93(H93), C41(H41), C102(H102), C100(H100),
 C91(H91), C11(H11), C60(H60), C42(H42), C4(H4), C101(H101), C61(H61), C86(H86),
  C56(H56), C73(H73), C62(H62), C84(H84), C30(H30), C89(H89), C47(H47),
 C32(H32), C77(H77), C72(H72), C76(H76), C12(H12), C85(H85), C92(H92), C45(H45),
  C46(H46), C90(H90), C69(H69), C29(H29), C71(H71), C58(H58), C74(H74),
 C75(H75), C70(H70), C57(H57), C54(H54), C55(H55)
4.c Idealised Me refined as rotating group:
 C105(H10A,H10B,H10C), C104(H10G,H10H,H10I), C106(H10D,H10E,H10F)
4.d Idealised tetrahedral OH refined as rotating group:
 O18(H18A), O19(H19A), O17(H17A)
;
_olex2_submission_special_instructions 'No special instructions were received'

loop_
_space_group_symop_operation_xyz
'x, y, z'
'-x, y+1/2, -z+1/2'
'-x, -y, -z'
'x, -y-1/2, z-1/2'

loop_
_atom_site_label
_atom_site_type_symbol
_atom_site_fract_x
_atom_site_fract_y
_atom_site_fract_z
_atom_site_U_iso_or_equiv
_atom_site_adp_type
_atom_site_occupancy
_atom_site_site_symmetry_order
_atom_site_calc_flag
_atom_site_refinement_flags_posn
_atom_site_refinement_flags_adp
_atom_site_refinement_flags_occupancy
_atom_site_disorder_assembly
_atom_site_disorder_group
Dy2 Dy 0.73200(2) 0.47590(2) 0.23145(2) 0.04208(10) Uani 1 1 d . . . . .
Dy3 Dy 0.66167(2) 0.44049(2) 0.35971(2) 0.04669(11) Uani 1 1 d . . . . .
Dy1 Dy 0.83515(2) 0.36413(2) 0.16308(2) 0.04820(11) Uani 1 1 d . . . . .
O5 O 0.7428(2) 0.4318(3) 0.3264(2) 0.0428(11) Uani 1 1 d . . . . .
O2 O 0.7583(2) 0.3569(3) 0.2059(2) 0.0450(12) Uani 1 1 d . . . . .
O3 O 0.6550(2) 0.5026(3) 0.2719(2) 0.0464(12) Uani 1 1 d . . . . .
O6 O 0.8035(2) 0.4850(3) 0.1800(2) 0.0461(12) Uani 1 1 d . . . . .
O9 O 0.6814(2) 0.5212(3) 0.1454(2) 0.0477(12) Uani 1 1 d . . . . .
O10 O 0.7412(2) 0.6034(3) 0.2371(2) 0.0496(13) Uani 1 1 d . . . . .
O8 O 0.7599(2) 0.3546(3) 0.0872(2) 0.0547(14) Uani 1 1 d . . . . .
O16 O 0.6665(2) 0.3150(3) 0.3335(3) 0.0530(13) Uani 1 1 d . . . . .
O7 O 0.8574(2) 0.4073(3) 0.0798(2) 0.0574(14) Uani 1 1 d . . . . .
O13 O 0.8741(2) 0.3196(3) 0.2557(2) 0.0526(13) Uani 1 1 d . . . . .
O15 O 0.5743(2) 0.3970(3) 0.3233(2) 0.0537(13) Uani 1 1 d . . . . .
O14 O 0.9193(2) 0.4180(3) 0.1910(2) 0.0587(15) Uani 1 1 d . . . . .
O12 O 0.7161(2) 0.5416(3) 0.4035(2) 0.0550(14) Uani 1 1 d . . . . .
O11 O 0.6052(2) 0.5319(3) 0.3838(2) 0.0567(14) Uani 1 1 d . . . . .
O1 O 0.8863(2) 0.2589(3) 0.1323(3) 0.0631(15) Uani 1 1 d D . . . .
N3 N 0.6576(3) 0.3775(3) 0.2030(3) 0.0459(14) Uani 1 1 d . . . . .
O18 O 1.0130(3) 0.1033(4) 0.1081(3) 0.0730(18) Uani 1 1 d . . . . .
H18A H 0.989005 0.129124 0.086154 0.110 Uiso 1 1 calc DGR . . . .
N1 N 0.7974(3) 0.2333(4) 0.1689(3) 0.0547(17) Uani 1 1 d . . . . .
N2 N 0.6725(3) 0.3044(3) 0.1902(3) 0.0476(15) Uani 1 1 d . . . . .
H2 H 0.649896 0.266086 0.181421 0.057 Uiso 1 1 calc R . . . .
N5 N 0.8349(3) 0.4554(4) 0.3537(3) 0.0526(16) Uani 1 1 d . . . . .
H5 H 0.866316 0.454407 0.378630 0.063 Uiso 1 1 calc R . . . .
O4 O 0.6418(3) 0.3926(4) 0.4489(3) 0.0748(18) Uani 1 1 d . . . . .
N6 N 0.8252(3) 0.4882(4) 0.2984(3) 0.0497(15) Uani 1 1 d . U . . .
N4 N 0.7389(3) 0.3836(4) 0.4300(3) 0.0504(16) Uani 1 1 d . . . . .
O19 O 1.0724(3) 0.0013(4) 0.0644(3) 0.081(2) Uani 1 1 d . . . . .
H19A H 1.054357 0.039748 0.069583 0.122 Uiso 1 1 calc GR . . . .
O17 O 0.9854(3) 0.2524(4) 0.1066(3) 0.083(2) Uani 1 1 d D . . . .
H17A H 0.962531 0.229318 0.121485 0.125 Uiso 1 1 calc DGR . . . .
C7 C 0.7240(3) 0.3009(4) 0.1932(3) 0.0441(17) Uani 1 1 d . . . . .
C23 C 0.8650(3) 0.5728(4) 0.2374(4) 0.0515(19) Uani 1 1 d . . . . .
C96 C 0.5807(3) 0.2724(4) 0.2870(3) 0.0474(17) Uani 1 1 d . . . . .
H96 H 0.561108 0.232074 0.265344 0.057 Uiso 1 1 calc R . . . .
C21 C 0.7892(3) 0.4263(4) 0.3623(3) 0.0479(18) Uani 1 1 d . . . . .
C49 C 0.6568(3) 0.5834(4) 0.0545(4) 0.053(2) Uani 1 1 d . . . . .
C8 C 0.6059(3) 0.3903(4) 0.1894(3) 0.0477(18) Uani 1 1 d . . . . .
H8 H 0.582843 0.349650 0.173153 0.057 Uiso 1 1 calc R . . . .
C50 C 0.6847(3) 0.5828(4) 0.1174(3) 0.0466(17) Uani 1 1 d . . . . .
C24 C 0.8971(4) 0.6374(5) 0.2398(4) 0.058(2) Uani 1 1 d . . . . .
H24 H 0.917007 0.654541 0.276338 0.070 Uiso 1 1 calc R . . . .
C2 C 0.8227(4) 0.1698(5) 0.1562(4) 0.062(2) Uani 1 1 d . . . . .
C20 C 0.7890(3) 0.3847(4) 0.4181(3) 0.0487(19) Uani 1 1 d . . . . .
C51 C 0.7090(3) 0.6492(4) 0.1418(4) 0.0522(19) Uani 1 1 d . . . . .
H51 H 0.709666 0.691371 0.116936 0.063 Uiso 1 1 calc R . . . .
C95 C 0.5519(3) 0.3387(4) 0.2954(3) 0.0483(18) Uani 1 1 d . . . . .
C28 C 0.8351(3) 0.5466(5) 0.1835(4) 0.0504(19) Uani 1 1 d . . . . .
C98 C 0.6626(3) 0.1872(4) 0.3053(3) 0.0492(18) Uani 1 1 d . . . . .
C9 C 0.5811(3) 0.4611(4) 0.1969(4) 0.0501(18) Uani 1 1 d . . . . .
C64 C 0.5548(3) 0.6418(5) 0.3917(3) 0.0521(19) Uani 1 1 d . . . . .
C36 C 0.7766(3) 0.4262(5) 0.0078(3) 0.056(2) Uani 1 1 d . . . . .
H36 H 0.761001 0.447679 -0.028919 0.067 Uiso 1 1 calc R . . . .
C6 C 0.7472(4) 0.2269(4) 0.1776(3) 0.054(2) Uani 1 1 d . . . . .
C80 C 0.9186(4) 0.3271(5) 0.2927(4) 0.056(2) Uani 1 1 d . . . . .
C35 C 0.8324(3) 0.4364(5) 0.0316(3) 0.0530(19) Uani 1 1 d . . . . .
C94 C 0.4919(3) 0.3412(5) 0.2737(4) 0.0535(19) Uani 1 1 d . . . . .
C97 C 0.6363(4) 0.2630(4) 0.3087(3) 0.0520(19) Uani 1 1 d . . . . .
C81 C 0.9627(4) 0.3714(5) 0.2823(4) 0.058(2) Uani 1 1 d . . . . .
H81 H 0.995772 0.371309 0.310681 0.070 Uiso 1 1 calc R . . . .
C66 C 0.6575(3) 0.6438(5) 0.4046(4) 0.056(2) Uani 1 1 d . . . . .
H66 H 0.655671 0.697245 0.408566 0.068 Uiso 1 1 calc R . . . .
C22 C 0.8643(3) 0.5343(4) 0.2915(3) 0.0496(17) Uani 1 1 d . U . . .
H22 H 0.893540 0.542929 0.323634 0.060 Uiso 1 1 calc R . . . .
C10 C 0.5282(3) 0.4746(5) 0.1650(4) 0.057(2) Uani 1 1 d . . . . .
H10 H 0.510237 0.435968 0.139976 0.068 Uiso 1 1 calc R . . . .
C78 C 0.8835(4) 0.2340(5) 0.3549(4) 0.063(2) Uani 1 1 d . . . . .
H78 H 0.852517 0.228213 0.324175 0.076 Uiso 1 1 calc R . . . .
C52 C 0.7328(3) 0.6583(5) 0.2011(4) 0.057(2) Uani 1 1 d . . . . .
C67 C 0.7082(3) 0.6117(5) 0.4100(4) 0.054(2) Uani 1 1 d . . . . .
C38 C 0.6849(3) 0.3734(5) 0.0111(3) 0.0531(19) Uani 1 1 d . . . . .
C103 C 0.7192(4) 0.1832(5) 0.3203(4) 0.056(2) Uani 1 1 d . . . . .
H103 H 0.739915 0.228255 0.329450 0.067 Uiso 1 1 calc R . . . .
C63 C 0.5519(4) 0.7092(4) 0.4240(4) 0.058(2) Uani 1 1 d . . . . .
H63 H 0.583625 0.732070 0.446599 0.070 Uiso 1 1 calc R . . . .
C53 C 0.7520(4) 0.7339(4) 0.2245(4) 0.060(2) Uani 1 1 d . U . . .
C16 C 0.7329(4) 0.3433(5) 0.4758(4) 0.060(2) Uani 1 1 d . . . . .
C34 C 0.8671(4) 0.4842(5) 0.0012(4) 0.059(2) Uani 1 1 d . . . . .
C13 C 0.5801(3) 0.5853(5) 0.2393(4) 0.056(2) Uani 1 1 d . . . . .
H13 H 0.597571 0.624056 0.264500 0.068 Uiso 1 1 calc R . . . .
C19 C 0.8334(4) 0.3478(5) 0.4498(4) 0.062(2) Uani 1 1 d . . . . .
H19 H 0.868065 0.350581 0.440047 0.074 Uiso 1 1 calc R . . . .
C37 C 0.7444(3) 0.3852(5) 0.0372(3) 0.0511(19) Uani 1 1 d . . . . .
C14 C 0.6065(3) 0.5167(5) 0.2362(3) 0.0492(18) Uani 1 1 d . . . . .
C33 C 0.8528(4) 0.5055(5) -0.0562(4) 0.064(2) Uani 1 1 d . . . . .
H33 H 0.819056 0.489874 -0.079497 0.077 Uiso 1 1 calc R . . . .
C48 C 0.6833(4) 0.6128(5) 0.0135(4) 0.061(2) Uani 1 1 d . . . . .
H48 H 0.718558 0.634123 0.025153 0.074 Uiso 1 1 calc R . . . .
C18 C 0.8251(5) 0.3061(5) 0.4970(4) 0.072(3) Uani 1 1 d . . . . .
H18 H 0.854558 0.278576 0.519683 0.086 Uiso 1 1 calc R . . . .
C17 C 0.7764(4) 0.3038(5) 0.5114(4) 0.066(2) Uani 1 1 d . . . . .
H17 H 0.771323 0.276477 0.544527 0.079 Uiso 1 1 calc R . . . .
C68 C 0.7578(4) 0.6605(4) 0.4280(4) 0.055(2) Uani 1 1 d . . . . .
C26 C 0.8716(4) 0.6515(5) 0.1370(4) 0.061(2) Uani 1 1 d . . . . .
H26 H 0.874416 0.676605 0.102155 0.073 Uiso 1 1 calc R . . . .
C82 C 0.9598(3) 0.4148(5) 0.2325(4) 0.0523(19) Uani 1 1 d . . . . .
C5 C 0.7194(4) 0.1590(5) 0.1749(4) 0.062(2) Uani 1 1 d . . . . .
H5A H 0.683836 0.156064 0.182319 0.075 Uiso 1 1 calc R . . . .
C99 C 0.6338(4) 0.1209(5) 0.2936(4) 0.058(2) Uani 1 1 d . . . . .
H99 H 0.595234 0.122788 0.283232 0.069 Uiso 1 1 calc R . . . .
C27 C 0.8385(3) 0.5882(5) 0.1356(4) 0.062(2) Uani 1 1 d . . . . .
H27 H 0.816890 0.573063 0.099241 0.075 Uiso 1 1 calc R . . . .
C25 C 0.9007(4) 0.6773(5) 0.1906(4) 0.066(2) Uani 1 1 d . . . . .
H25 H 0.922612 0.721581 0.193038 0.079 Uiso 1 1 calc R . . . .
C39 C 0.6641(4) 0.3630(5) -0.0479(4) 0.059(2) Uani 1 1 d . . . . .
H39 H 0.687575 0.364708 -0.074499 0.071 Uiso 1 1 calc R . . . .
C79 C 0.9241(3) 0.2845(5) 0.3482(4) 0.058(2) Uani 1 1 d . . . . .
C88 C 0.9976(4) 0.5270(5) 0.1929(4) 0.059(2) Uani 1 1 d . . . . .
H88 H 0.961648 0.537071 0.171990 0.071 Uiso 1 1 calc R . . . .
C65 C 0.6083(4) 0.6032(5) 0.3936(4) 0.056(2) Uani 1 1 d . . . . .
C59 C 0.5081(4) 0.6091(5) 0.3601(4) 0.061(2) Uani 1 1 d . . . . .
H59 H 0.510393 0.563380 0.339400 0.073 Uiso 1 1 calc R . . . .
C44 C 0.6052(4) 0.5534(5) 0.0367(4) 0.066(2) Uani 1 1 d . . . . .
H44 H 0.587349 0.532236 0.064655 0.079 Uiso 1 1 calc R . . . .
C31 C 0.9363(4) 0.5761(6) -0.0470(5) 0.074(3) Uani 1 1 d . . . . .
H31 H 0.959317 0.607952 -0.063605 0.089 Uiso 1 1 calc R . . . .
C1 C 0.8793(4) 0.1821(5) 0.1489(5) 0.074(3) Uani 1 1 d . . . . .
H1A H 0.905190 0.170780 0.185805 0.089 Uiso 1 1 calc R . . . .
H1B H 0.887165 0.147309 0.118813 0.089 Uiso 1 1 calc R . . . .
C3 C 0.7977(5) 0.1006(5) 0.1517(4) 0.071(3) Uani 1 1 d . . . . .
H3 H 0.815858 0.056647 0.142275 0.085 Uiso 1 1 calc R . . . .
C40 C 0.6096(4) 0.3504(6) -0.0675(4) 0.066(2) Uani 1 1 d . . . . .
H40 H 0.595985 0.342387 -0.107776 0.079 Uiso 1 1 calc R . . . .
C87 C 1.0395(4) 0.5766(6) 0.1878(4) 0.065(2) Uani 1 1 d . . . . .
H87 H 1.032038 0.620994 0.164565 0.078 Uiso 1 1 calc R . . . .
C43 C 0.6489(4) 0.3727(5) 0.0486(4) 0.059(2) Uani 1 1 d . . . . .
H43 H 0.662425 0.379702 0.089018 0.070 Uiso 1 1 calc R . . . .
C93 C 0.4642(4) 0.2952(5) 0.2283(4) 0.062(2) Uani 1 1 d . . . . .
H93 H 0.484058 0.261981 0.208881 0.075 Uiso 1 1 calc R . . . .
C41 C 0.5741(4) 0.3488(5) -0.0309(4) 0.066(2) Uani 1 1 d . . . . .
H41 H 0.536608 0.338801 -0.045400 0.079 Uiso 1 1 calc R . . . .
C102 C 0.7455(4) 0.1142(5) 0.3219(4) 0.069(3) Uani 1 1 d . . . . .
H102 H 0.784087 0.112020 0.330637 0.083 Uiso 1 1 calc R . . . .
C100 C 0.6595(4) 0.0517(5) 0.2964(4) 0.069(3) Uani 1 1 d . . . . .
H100 H 0.638725 0.006481 0.288386 0.083 Uiso 1 1 calc R . . . .
C91 C 0.3788(4) 0.3441(6) 0.2403(5) 0.077(3) Uani 1 1 d . . . . .
H91 H 0.340197 0.344259 0.229418 0.092 Uiso 1 1 calc R . . . .
C11 C 0.5017(4) 0.5413(6) 0.1685(4) 0.067(2) Uani 1 1 d . . . . .
H11 H 0.466079 0.549065 0.146048 0.080 Uiso 1 1 calc R . . . .
C60 C 0.4576(4) 0.6421(5) 0.3580(4) 0.066(2) Uani 1 1 d . . . . .
H60 H 0.425740 0.619806 0.335162 0.079 Uiso 1 1 calc R . . . .
C42 C 0.5942(4) 0.3621(5) 0.0279(4) 0.068(3) Uani 1 1 d . . . . .
H42 H 0.570044 0.363920 0.053780 0.082 Uiso 1 1 calc R . . . .
C4 C 0.7459(5) 0.0959(5) 0.1609(5) 0.076(3) Uani 1 1 d . . . . .
H4 H 0.727982 0.048192 0.157632 0.091 Uiso 1 1 calc R . . . .
C101 C 0.7153(5) 0.0481(5) 0.3107(4) 0.073(3) Uani 1 1 d . . . . .
H101 H 0.733106 0.000419 0.312977 0.088 Uiso 1 1 calc R . . . .
C61 C 0.4539(4) 0.7072(5) 0.3891(4) 0.071(3) Uani 1 1 d . . . . .
H61 H 0.419464 0.729282 0.388716 0.086 Uiso 1 1 calc R . . . .
C86 C 1.0922(4) 0.5602(6) 0.2171(4) 0.070(3) Uani 1 1 d . . . . .
H86 H 1.121230 0.593376 0.214043 0.083 Uiso 1 1 calc R . . . .
C56 C 0.7900(4) 0.8733(5) 0.2727(5) 0.077(3) Uani 1 1 d . U . . .
H56 H 0.805041 0.920027 0.288612 0.092 Uiso 1 1 calc R . . . .
C73 C 0.8069(4) 0.6359(5) 0.4162(4) 0.066(2) Uani 1 1 d . . . . .
H73 H 0.808372 0.588349 0.397644 0.080 Uiso 1 1 calc R . . . .
C62 C 0.5007(4) 0.7401(6) 0.4208(5) 0.076(3) Uani 1 1 d . . . . .
H62 H 0.497627 0.785720 0.441303 0.091 Uiso 1 1 calc R . . . .
C84 C 1.0608(3) 0.4478(5) 0.2562(4) 0.063(2) Uani 1 1 d . . . . .
H84 H 1.068562 0.403747 0.279715 0.076 Uiso 1 1 calc R . . . .
C30 C 0.9509(4) 0.5551(6) 0.0108(5) 0.077(3) Uani 1 1 d . . . . .
H30 H 0.984950 0.570370 0.033715 0.092 Uiso 1 1 calc R . . . .
C83 C 1.0073(3) 0.4634(5) 0.2278(4) 0.057(2) Uani 1 1 d . . . . .
C89 C 0.4616(4) 0.3902(5) 0.3009(4) 0.065(2) Uani 1 1 d . . . . .
H89 H 0.479795 0.423406 0.330372 0.078 Uiso 1 1 calc R . . . .
C47 C 0.6573(4) 0.6107(6) -0.0454(4) 0.072(3) Uani 1 1 d . . . . .
H47 H 0.675717 0.628912 -0.073912 0.087 Uiso 1 1 calc R . . . .
C32 C 0.8881(5) 0.5500(6) -0.0797(5) 0.076(3) Uani 1 1 d . . . . .
H32 H 0.878634 0.562791 -0.119721 0.091 Uiso 1 1 calc R . . . .
C15 C 0.6764(4) 0.3426(5) 0.4884(4) 0.072(3) Uani 1 1 d . . . . .
H15A H 0.661480 0.290452 0.483968 0.087 Uiso 1 1 calc R . . . .
H15B H 0.678066 0.359167 0.528799 0.087 Uiso 1 1 calc R . . . .
C77 C 0.8868(4) 0.1919(5) 0.4050(4) 0.071(3) Uani 1 1 d . . . . .
H77 H 0.858987 0.156553 0.407913 0.086 Uiso 1 1 calc R . . . .
C72 C 0.8530(4) 0.6791(6) 0.4309(5) 0.074(3) Uani 1 1 d . . . . .
H72 H 0.885832 0.661458 0.421717 0.089 Uiso 1 1 calc R . . . .
C76 C 0.9309(5) 0.2015(6) 0.4511(4) 0.078(3) Uani 1 1 d . . . . .
H76 H 0.933444 0.173507 0.485933 0.093 Uiso 1 1 calc R . . . .
C12 C 0.5277(4) 0.5979(5) 0.2056(4) 0.067(2) Uani 1 1 d . . . . .
H12 H 0.509932 0.644909 0.208008 0.080 Uiso 1 1 calc R . . . .
C85 C 1.1021(4) 0.4960(6) 0.2503(5) 0.074(3) Uani 1 1 d . . . . .
H85 H 1.138316 0.484625 0.269728 0.089 Uiso 1 1 calc R . . . .
C92 C 0.4081(4) 0.2980(6) 0.2117(5) 0.073(3) Uani 1 1 d . . . . .
H92 H 0.389856 0.267720 0.180210 0.087 Uiso 1 1 calc R . . . .
C45 C 0.5788(4) 0.5539(6) -0.0219(4) 0.078(3) Uani 1 1 d . . . . .
H45 H 0.542836 0.534708 -0.033656 0.093 Uiso 1 1 calc R . . . .
C46 C 0.6057(4) 0.5826(6) -0.0620(4) 0.076(3) Uani 1 1 d . . . . .
H46 H 0.588245 0.582890 -0.101895 0.092 Uiso 1 1 calc R . . . .
C90 C 0.4052(4) 0.3910(6) 0.2855(5) 0.077(3) Uani 1 1 d . . . . .
H90 H 0.384862 0.422997 0.305362 0.092 Uiso 1 1 calc R . . . .
C69 C 0.7583(4) 0.7300(5) 0.4562(5) 0.071(3) Uani 1 1 d . . . . .
H69 H 0.725718 0.748362 0.465419 0.086 Uiso 1 1 calc R . . . .
C105 C 0.9879(4) 0.0550(6) 0.1431(5) 0.074(3) Uani 1 1 d . . . . .
H10A H 0.952983 0.037030 0.120337 0.111 Uiso 1 1 calc GR . . . .
H10B H 0.981973 0.083114 0.176939 0.111 Uiso 1 1 calc GR . . . .
H10C H 1.011636 0.011425 0.155934 0.111 Uiso 1 1 calc GR . . . .
C29 C 0.9163(4) 0.5125(6) 0.0348(4) 0.073(3) Uani 1 1 d . . . . .
H29 H 0.925513 0.501662 0.075098 0.087 Uiso 1 1 calc R . . . .
C71 C 0.8525(4) 0.7478(6) 0.4587(5) 0.078(3) Uani 1 1 d . . . . .
H71 H 0.884604 0.777496 0.469062 0.094 Uiso 1 1 calc R . . . .
C58 C 0.7722(5) 0.7405(6) 0.2830(4) 0.084(3) Uani 1 1 d . U . . .
H58 H 0.773402 0.697866 0.307835 0.101 Uiso 1 1 calc R . . . .
C74 C 0.9666(4) 0.2924(6) 0.3952(4) 0.081(3) Uani 1 1 d . . . . .
H74 H 0.994692 0.327575 0.393084 0.097 Uiso 1 1 calc R . . . .
C104 C 1.0244(5) 0.2876(6) 0.1509(6) 0.094(4) Uani 1 1 d . . . . .
H10G H 1.061009 0.274733 0.145907 0.142 Uiso 1 1 calc GR . . . .
H10H H 1.019791 0.269686 0.188813 0.142 Uiso 1 1 calc GR . . . .
H10I H 1.019492 0.342694 0.148484 0.142 Uiso 1 1 calc GR . . . .
C75 C 0.9698(5) 0.2510(7) 0.4456(5) 0.089(3) Uani 1 1 d . . . . .
H75 H 1.000229 0.257788 0.476814 0.107 Uiso 1 1 calc R . . . .
C70 C 0.8044(4) 0.7720(6) 0.4710(5) 0.079(3) Uani 1 1 d . . . . .
H70 H 0.803334 0.819188 0.490126 0.095 Uiso 1 1 calc R . . . .
C57 C 0.7913(5) 0.8126(7) 0.3060(6) 0.097(4) Uani 1 1 d . U . . .
H57 H 0.805397 0.817302 0.346527 0.117 Uiso 1 1 calc R . . . .
C54 C 0.7506(5) 0.7978(6) 0.1921(5) 0.093(3) Uani 1 1 d . U . . .
H54 H 0.737657 0.794565 0.151289 0.112 Uiso 1 1 calc R . . . .
C55 C 0.7673(5) 0.8673(6) 0.2165(6) 0.100(3) Uani 1 1 d . U . . .
H55 H 0.762448 0.911499 0.192937 0.120 Uiso 1 1 calc R . . . .
C106 C 1.0766(6) -0.0020(9) 0.0063(5) 0.114(5) Uani 1 1 d . . . . .
H10D H 1.050447 0.033220 -0.016692 0.171 Uiso 1 1 calc GR . . . .
H10E H 1.068768 -0.053670 -0.008405 0.171 Uiso 1 1 calc GR . . . .
H10F H 1.113497 0.012181 0.003221 0.171 Uiso 1 1 calc GR . . . .

loop_
_atom_site_aniso_label
_atom_site_aniso_U_11
_atom_site_aniso_U_22
_atom_site_aniso_U_33
_atom_site_aniso_U_23
_atom_site_aniso_U_13
_atom_site_aniso_U_12
Dy2 0.0464(2) 0.03832(18) 0.03709(18) -0.00031(14) -0.00084(14) 0.00100(14)
Dy3 0.0559(2) 0.04111(19) 0.0407(2) -0.00264(15) 0.00493(16) -0.00020(15)
Dy1 0.0496(2) 0.0506(2) 0.0392(2) -0.00207(16) -0.00231(15) 0.00764(16)
O5 0.044(3) 0.041(3) 0.040(3) -0.008(2) 0.003(2) -0.001(2)
O2 0.051(3) 0.038(3) 0.043(3) -0.003(2) 0.002(2) 0.003(2)
O3 0.045(3) 0.048(3) 0.042(3) -0.007(2) 0.001(2) -0.003(2)
O6 0.049(3) 0.042(3) 0.045(3) 0.004(2) 0.005(2) -0.005(2)
O9 0.056(3) 0.041(3) 0.038(3) 0.003(2) -0.007(2) -0.001(2)
O10 0.051(3) 0.050(3) 0.042(3) 0.001(2) -0.002(2) 0.006(2)
O8 0.065(4) 0.059(3) 0.033(3) -0.004(2) -0.004(2) 0.004(3)
O16 0.039(3) 0.049(3) 0.066(4) -0.007(3) 0.001(3) 0.002(2)
O7 0.058(3) 0.072(4) 0.039(3) 0.004(3) 0.004(3) 0.004(3)
O13 0.052(3) 0.052(3) 0.047(3) -0.001(3) -0.003(3) 0.002(2)
O15 0.058(3) 0.048(3) 0.052(3) -0.006(3) 0.005(3) 0.000(3)
O14 0.048(3) 0.066(4) 0.052(3) 0.002(3) -0.011(3) 0.006(3)
O12 0.063(3) 0.043(3) 0.055(3) -0.010(3) 0.003(3) -0.001(2)
O11 0.063(4) 0.052(3) 0.053(3) -0.008(3) 0.010(3) 0.005(3)
O1 0.066(4) 0.066(4) 0.052(3) -0.005(3) 0.003(3) 0.018(3)
N3 0.053(4) 0.043(3) 0.038(3) -0.003(3) 0.001(3) 0.002(3)
O18 0.086(5) 0.061(4) 0.067(4) 0.007(3) 0.004(4) 0.010(3)
N1 0.065(5) 0.052(4) 0.041(4) -0.004(3) -0.004(3) 0.013(3)
N2 0.053(4) 0.035(3) 0.049(4) -0.002(3) 0.000(3) -0.004(3)
N5 0.055(4) 0.054(4) 0.039(3) 0.004(3) -0.012(3) 0.005(3)
O4 0.101(5) 0.076(4) 0.051(4) 0.017(3) 0.025(4) 0.013(4)
N6 0.060(4) 0.045(3) 0.038(3) -0.004(3) -0.004(3) 0.015(3)
N4 0.071(5) 0.044(4) 0.034(3) 0.001(3) 0.007(3) 0.002(3)
O19 0.079(5) 0.090(5) 0.067(5) -0.006(4) -0.001(4) 0.022(4)
O17 0.099(6) 0.078(5) 0.082(5) 0.016(4) 0.039(4) 0.018(4)
C7 0.064(5) 0.030(3) 0.036(4) -0.003(3) 0.006(3) 0.000(3)
C23 0.059(5) 0.043(4) 0.050(5) 0.001(3) 0.005(4) 0.000(3)
C96 0.055(5) 0.045(4) 0.039(4) 0.000(3) 0.003(3) -0.006(3)
C21 0.050(5) 0.048(4) 0.042(4) -0.002(3) 0.001(3) 0.007(3)
C49 0.061(5) 0.038(4) 0.047(5) 0.003(3) -0.014(4) -0.006(3)
C8 0.053(5) 0.046(4) 0.040(4) -0.002(3) 0.002(3) -0.006(3)
C50 0.037(4) 0.055(4) 0.044(4) 0.011(4) -0.001(3) -0.001(3)
C24 0.061(5) 0.055(5) 0.054(5) -0.004(4) 0.002(4) -0.008(4)
C2 0.079(6) 0.044(4) 0.055(5) -0.004(4) -0.004(4) 0.014(4)
C20 0.067(5) 0.044(4) 0.028(4) 0.000(3) -0.004(3) 0.004(4)
C51 0.059(5) 0.044(4) 0.047(5) 0.001(3) -0.002(4) -0.007(3)
C95 0.053(5) 0.046(4) 0.043(4) 0.001(3) 0.004(3) -0.002(3)
C28 0.028(4) 0.055(5) 0.067(5) 0.013(4) 0.008(3) 0.009(3)
C98 0.068(5) 0.043(4) 0.035(4) -0.004(3) 0.007(4) -0.002(4)
C9 0.053(5) 0.044(4) 0.051(5) 0.003(4) 0.007(4) 0.002(3)
C64 0.057(5) 0.053(5) 0.042(4) -0.001(4) 0.003(4) 0.005(4)
C36 0.061(5) 0.066(5) 0.036(4) 0.002(4) -0.002(4) 0.005(4)
C6 0.064(5) 0.045(4) 0.044(4) -0.004(3) -0.006(4) 0.006(4)
C80 0.063(5) 0.055(5) 0.043(4) -0.006(4) -0.005(4) 0.013(4)
C35 0.061(5) 0.050(4) 0.042(4) -0.004(4) 0.000(4) 0.009(4)
C94 0.053(5) 0.047(4) 0.059(5) 0.008(4) 0.007(4) 0.001(4)
C97 0.068(5) 0.048(4) 0.039(4) 0.001(3) 0.008(4) -0.008(4)
C81 0.058(5) 0.062(5) 0.045(5) 0.003(4) -0.011(4) -0.001(4)
C66 0.056(5) 0.055(5) 0.054(5) -0.012(4) 0.004(4) 0.008(4)
C22 0.049(4) 0.051(4) 0.045(4) 0.000(3) 0.000(3) -0.006(3)
C10 0.053(5) 0.067(5) 0.044(4) -0.001(4) -0.003(4) 0.003(4)
C78 0.072(6) 0.056(5) 0.055(5) 0.005(4) -0.001(4) -0.001(4)
C52 0.048(5) 0.044(4) 0.073(6) -0.011(4) -0.003(4) 0.007(3)
C67 0.061(5) 0.052(5) 0.044(4) -0.002(4) 0.003(4) 0.004(4)
C38 0.058(5) 0.054(5) 0.042(4) 0.002(4) -0.002(4) 0.004(4)
C103 0.069(6) 0.051(5) 0.045(5) 0.001(4) 0.003(4) 0.001(4)
C63 0.068(5) 0.045(4) 0.059(5) 0.002(4) 0.005(4) 0.019(4)
C53 0.074(5) 0.039(4) 0.064(5) -0.014(4) 0.011(4) 0.003(4)
C16 0.092(7) 0.044(4) 0.041(4) -0.005(4) 0.004(4) -0.005(4)
C34 0.079(6) 0.057(5) 0.042(4) 0.003(4) 0.013(4) 0.016(4)
C13 0.057(5) 0.050(5) 0.061(5) -0.005(4) 0.008(4) 0.005(4)
C19 0.072(6) 0.055(5) 0.049(5) 0.005(4) -0.009(4) 0.010(4)
C37 0.058(5) 0.052(4) 0.036(4) -0.007(3) -0.004(4) 0.010(4)
C14 0.051(4) 0.057(5) 0.038(4) 0.007(4) 0.004(3) 0.001(4)
C33 0.069(6) 0.063(5) 0.053(5) 0.003(4) -0.005(4) 0.015(4)
C48 0.068(6) 0.061(5) 0.048(5) 0.006(4) -0.004(4) -0.014(4)
C18 0.099(8) 0.049(5) 0.057(6) 0.006(4) -0.009(5) 0.012(5)
C17 0.096(7) 0.058(5) 0.039(5) 0.004(4) 0.003(5) -0.004(5)
C68 0.066(5) 0.045(4) 0.046(5) -0.004(4) -0.002(4) 0.004(4)
C26 0.072(6) 0.052(5) 0.064(6) 0.005(4) 0.024(5) 0.007(4)
C82 0.045(4) 0.065(5) 0.045(4) -0.004(4) 0.006(4) 0.012(4)
C5 0.085(6) 0.044(4) 0.053(5) -0.002(4) 0.006(5) -0.002(4)
C99 0.069(6) 0.053(5) 0.049(5) 0.001(4) 0.008(4) 0.004(4)
C27 0.052(5) 0.047(5) 0.081(7) -0.001(4) -0.001(4) 0.005(4)
C25 0.058(5) 0.062(5) 0.075(6) -0.002(5) 0.008(5) -0.009(4)
C39 0.060(5) 0.069(6) 0.044(5) -0.001(4) -0.002(4) 0.001(4)
C79 0.057(5) 0.052(5) 0.057(5) -0.003(4) -0.007(4) 0.011(4)
C88 0.060(5) 0.062(5) 0.053(5) -0.003(4) 0.008(4) 0.001(4)
C65 0.062(5) 0.053(5) 0.050(5) -0.003(4) 0.002(4) 0.007(4)
C59 0.074(6) 0.050(5) 0.056(5) 0.000(4) 0.007(4) 0.009(4)
C44 0.069(6) 0.072(6) 0.048(5) 0.009(4) -0.010(4) -0.008(5)
C31 0.075(7) 0.076(6) 0.075(7) 0.020(5) 0.025(6) 0.019(5)
C1 0.084(7) 0.056(5) 0.076(7) -0.006(5) 0.001(5) 0.024(5)
C3 0.094(8) 0.054(5) 0.062(6) -0.002(4) 0.008(5) 0.022(5)
C40 0.062(6) 0.088(7) 0.039(5) -0.005(4) -0.008(4) 0.005(5)
C87 0.062(6) 0.076(6) 0.055(5) 0.003(5) 0.008(4) -0.001(5)
C43 0.062(5) 0.064(5) 0.042(4) 0.002(4) -0.006(4) -0.002(4)
C93 0.060(5) 0.055(5) 0.065(6) 0.005(4) -0.001(4) 0.000(4)
C41 0.059(5) 0.078(6) 0.056(5) 0.004(5) 0.002(4) 0.000(4)
C102 0.063(6) 0.067(6) 0.075(7) -0.004(5) 0.009(5) 0.011(5)
C100 0.085(7) 0.046(5) 0.074(7) -0.004(5) 0.014(5) -0.008(5)
C91 0.058(6) 0.065(6) 0.098(8) 0.021(6) -0.005(5) -0.003(5)
C11 0.054(5) 0.084(7) 0.054(5) 0.002(5) -0.005(4) 0.015(5)
C60 0.066(6) 0.065(6) 0.060(6) 0.000(5) -0.004(5) 0.000(4)
C42 0.068(6) 0.076(6) 0.055(6) 0.013(5) 0.002(5) -0.015(5)
C4 0.100(8) 0.047(5) 0.076(7) -0.006(5) 0.007(6) 0.009(5)
C101 0.095(8) 0.051(5) 0.065(6) -0.004(5) 0.000(5) 0.011(5)
C61 0.077(7) 0.061(6) 0.072(6) 0.013(5) 0.008(5) 0.019(5)
C86 0.062(6) 0.086(7) 0.060(6) -0.002(5) 0.010(5) -0.009(5)
C56 0.092(6) 0.048(5) 0.084(6) -0.009(5) 0.008(5) -0.012(4)
C73 0.067(6) 0.054(5) 0.074(6) -0.004(5) 0.006(5) 0.003(4)
C62 0.068(6) 0.065(6) 0.086(7) -0.017(5) 0.000(5) 0.016(5)
C84 0.053(5) 0.070(6) 0.059(5) 0.004(4) -0.007(4) 0.003(4)
C30 0.059(6) 0.090(7) 0.084(8) -0.001(6) 0.019(5) -0.001(5)
C83 0.050(5) 0.061(5) 0.053(5) 0.000(4) -0.003(4) 0.007(4)
C89 0.066(6) 0.055(5) 0.072(6) 0.005(5) 0.009(5) 0.004(4)
C47 0.090(7) 0.073(6) 0.048(5) 0.006(5) 0.001(5) -0.012(5)
C32 0.099(8) 0.066(6) 0.061(6) 0.007(5) 0.014(6) 0.017(6)
C15 0.108(8) 0.058(5) 0.052(5) 0.015(4) 0.021(5) 0.005(5)
C77 0.084(7) 0.057(5) 0.068(6) 0.007(5) 0.007(5) -0.004(5)
C72 0.064(6) 0.068(6) 0.086(7) -0.010(5) 0.008(5) -0.003(5)
C76 0.097(8) 0.076(7) 0.055(6) 0.013(5) 0.004(6) 0.021(6)
C12 0.069(6) 0.063(6) 0.065(6) -0.002(5) 0.006(5) 0.016(5)
C85 0.046(5) 0.091(7) 0.078(7) -0.013(6) -0.002(5) 0.007(5)
C92 0.059(6) 0.062(6) 0.086(7) 0.003(5) -0.009(5) 0.002(4)
C45 0.080(7) 0.076(7) 0.064(6) 0.014(5) -0.013(5) -0.009(5)
C46 0.100(8) 0.070(6) 0.047(5) 0.008(5) -0.015(5) -0.023(5)
C90 0.069(6) 0.069(6) 0.092(8) 0.014(6) 0.015(6) 0.015(5)
C69 0.068(6) 0.062(6) 0.081(7) -0.019(5) 0.010(5) -0.002(5)
C105 0.066(6) 0.074(6) 0.076(7) 0.007(5) 0.005(5) 0.006(5)
C29 0.059(6) 0.110(8) 0.050(5) 0.002(5) 0.012(4) -0.021(5)
C71 0.070(7) 0.063(6) 0.094(8) 0.003(6) -0.001(6) -0.015(5)
C58 0.117(7) 0.069(5) 0.056(5) -0.028(4) -0.003(5) -0.002(5)
C74 0.076(7) 0.096(8) 0.056(6) 0.022(5) -0.020(5) -0.015(6)
C104 0.115(10) 0.073(7) 0.106(10) -0.009(7) 0.047(8) -0.008(7)
C75 0.073(7) 0.122(10) 0.059(6) 0.017(6) -0.016(5) 0.005(7)
C70 0.075(7) 0.060(6) 0.095(8) -0.028(6) 0.000(6) -0.008(5)
C57 0.127(8) 0.076(6) 0.080(6) -0.014(5) 0.002(6) -0.018(6)
C54 0.117(6) 0.071(5) 0.077(5) -0.003(5) -0.011(5) -0.016(5)
C55 0.122(7) 0.064(5) 0.100(6) 0.003(5) -0.010(5) -0.019(5)
C106 0.119(11) 0.143(12) 0.070(8) 0.001(8) -0.003(8) 0.028(9)

loop_
_atom_type_symbol
_atom_type_description
_atom_type_scat_dispersion_real
_atom_type_scat_dispersion_imag
_atom_type_scat_source
C C 0.0033 0.0016 'International Tables Vol C Tables 4.2.6.8 and 6.1.1.4'
H H 0.0000 0.0000 'International Tables Vol C Tables 4.2.6.8 and 6.1.1.4'
Dy Dy -0.1892 4.4098 'International Tables Vol C Tables 4.2.6.8 and 6.1.1.4'
N N 0.0061 0.0033 'International Tables Vol C Tables 4.2.6.8 and 6.1.1.4'
O O 0.0106 0.0060 'International Tables Vol C Tables 4.2.6.8 and 6.1.1.4'

loop_
_geom_angle_atom_site_label_1
_geom_angle_atom_site_label_2
_geom_angle_atom_site_label_3
_geom_angle
_geom_angle_site_symmetry_1
_geom_angle_site_symmetry_3
_geom_angle_publ_flag
O5 Dy2 O3 67.59(17) . . ?
O5 Dy2 O6 124.50(17) . . ?
O5 Dy2 N3 87.36(18) . . ?
O5 Dy2 N6 61.9(2) . . ?
O2 Dy2 O5 88.11(17) . . ?
O2 Dy2 O3 125.77(18) . . ?
O2 Dy2 O6 68.89(17) . . ?
O2 Dy2 N3 63.11(19) . . ?
O2 Dy2 N6 87.82(18) . . ?
O3 Dy2 N3 67.85(19) . . ?
O3 Dy2 N6 117.15(19) . . ?
O6 Dy2 O3 163.47(17) . . ?
O6 Dy2 N3 120.49(19) . . ?
O6 Dy2 N6 67.2(2) . . ?
O9 Dy2 O5 153.35(18) . . ?
O9 Dy2 O2 102.71(18) . . ?
O9 Dy2 O3 86.59(18) . . ?
O9 Dy2 O6 82.13(18) . . ?
O9 Dy2 N3 76.42(19) . . ?
O9 Dy2 N6 141.5(2) . . ?
O10 Dy2 O5 106.58(17) . . ?
O10 Dy2 O2 152.12(19) . . ?
O10 Dy2 O3 82.06(18) . . ?
O10 Dy2 O6 83.33(18) . . ?
O10 Dy2 O9 74.75(18) . . ?
O10 Dy2 N3 139.14(19) . . ?
O10 Dy2 N6 78.99(19) . . ?
N3 Dy2 N6 139.0(2) . . ?
O5 Dy3 O12 74.28(18) . . ?
O5 Dy3 O4 128.8(2) . . ?
O5 Dy3 N4 65.4(2) . . ?
O3 Dy3 O5 68.46(17) . . ?
O3 Dy3 O12 87.64(19) . . ?
O3 Dy3 O4 162.6(2) . . ?
O3 Dy3 N4 133.2(2) . . ?
O16 Dy3 O5 75.40(17) . . ?
O16 Dy3 O3 102.24(19) . . ?
O16 Dy3 O15 71.57(18) . . ?
O16 Dy3 O12 141.81(18) . . ?
O16 Dy3 O4 86.0(2) . . ?
O16 Dy3 N4 73.27(19) . . ?
O15 Dy3 O5 132.90(18) . . ?
O15 Dy3 O3 86.74(19) . . ?
O15 Dy3 O12 146.45(19) . . ?
O15 Dy3 O4 81.4(2) . . ?
O15 Dy3 N4 131.4(2) . . ?
O12 Dy3 O4 95.3(2) . . ?
O12 Dy3 N4 73.3(2) . . ?
O11 Dy3 O5 139.22(19) . . ?
O11 Dy3 O3 87.68(19) . . ?
O11 Dy3 O16 144.04(19) . . ?
O11 Dy3 O15 74.7(2) . . ?
O11 Dy3 O12 72.1(2) . . ?
O11 Dy3 O4 77.0(2) . . ?
O11 Dy3 N4 123.7(2) . . ?
O4 Dy3 N4 63.6(2) . . ?
O2 Dy1 O1 127.82(19) . . ?
O2 Dy1 N1 64.8(2) . . ?
O6 Dy1 O2 68.72(17) . . ?
O6 Dy1 O1 163.4(2) . . ?
O6 Dy1 N1 132.9(2) . . ?
O8 Dy1 O2 73.60(19) . . ?
O8 Dy1 O6 86.88(18) . . ?
O8 Dy1 O13 144.1(2) . . ?
O8 Dy1 O1 96.38(19) . . ?
O8 Dy1 N1 73.7(2) . . ?
O7 Dy1 O2 139.21(18) . . ?
O7 Dy1 O6 89.93(19) . . ?
O7 Dy1 O8 70.8(2) . . ?
O7 Dy1 O13 141.9(2) . . ?
O7 Dy1 O1 75.9(2) . . ?
O7 Dy1 N1 121.2(2) . . ?
O13 Dy1 O2 78.46(18) . . ?
O13 Dy1 O6 103.68(18) . . ?
O13 Dy1 O1 83.18(19) . . ?
O13 Dy1 N1 74.2(2) . . ?
O14 Dy1 O2 133.65(19) . . ?
O14 Dy1 O6 84.30(19) . . ?
O14 Dy1 O8 143.8(2) . . ?
O14 Dy1 O7 74.1(2) . . ?
O14 Dy1 O13 72.1(2) . . ?
O14 Dy1 O1 83.5(2) . . ?
O14 Dy1 N1 134.8(2) . . ?
O1 Dy1 N1 63.3(2) . . ?
Dy2 O5 Dy3 111.7(2) . . ?
C21 O5 Dy2 124.0(5) . . ?
C21 O5 Dy3 121.0(5) . . ?
Dy2 O2 Dy1 111.5(2) . . ?
C7 O2 Dy2 122.3(5) . . ?
C7 O2 Dy1 120.2(4) . . ?
Dy3 O3 Dy2 110.8(2) . . ?
C14 O3 Dy2 119.4(5) . . ?
C14 O3 Dy3 121.9(5) . . ?
Dy1 O6 Dy2 110.36(19) . . ?
C28 O6 Dy2 121.9(5) . . ?
C28 O6 Dy1 121.9(4) . . ?
C50 O9 Dy2 131.7(5) . . ?
C52 O10 Dy2 135.6(5) . . ?
C37 O8 Dy1 136.0(6) . . ?
C97 O16 Dy3 139.9(5) . . ?
C35 O7 Dy1 136.9(6) . . ?
C80 O13 Dy1 137.7(6) . . ?
C95 O15 Dy3 137.1(5) . . ?
C82 O14 Dy1 139.0(6) . . ?
C67 O12 Dy3 134.6(5) . . ?
C65 O11 Dy3 135.8(6) . . ?
C1 O1 Dy1 122.1(5) . . ?
N2 N3 Dy2 118.1(4) . . ?
C8 N3 Dy2 126.4(5) . . ?
C8 N3 N2 114.4(6) . . ?
C2 N1 Dy1 123.1(6) . . ?
C6 N1 Dy1 118.1(5) . . ?
C6 N1 C2 118.2(8) . . ?
C7 N2 N3 110.5(6) . . ?
C21 N5 N6 108.8(6) . . ?
C15 O4 Dy3 124.8(6) . . ?
N5 N6 Dy2 119.7(5) . . ?
C22 N6 Dy2 126.3(5) . . ?
C22 N6 N5 112.7(7) . . ?
C20 N4 Dy3 119.3(5) . . ?
C16 N4 Dy3 123.3(6) . . ?
C16 N4 C20 116.9(7) . . ?
O2 C7 C6 116.1(7) . . ?
N2 C7 O2 125.9(6) . . ?
N2 C7 C6 118.0(7) . . ?
C24 C23 C28 119.9(8) . . ?
C24 C23 C22 117.7(8) . . ?
C28 C23 C22 122.4(7) . . ?
C97 C96 C95 123.5(7) . . ?
O5 C21 N5 124.6(7) . . ?
O5 C21 C20 116.0(7) . . ?
N5 C21 C20 119.4(7) . . ?
C48 C49 C50 120.0(7) . . ?
C44 C49 C50 120.5(8) . . ?
C44 C49 C48 119.5(8) . . ?
N3 C8 C9 124.6(7) . . ?
O9 C50 C49 116.6(7) . . ?
O9 C50 C51 124.8(7) . . ?
C51 C50 C49 118.5(7) . . ?
C25 C24 C23 121.8(8) . . ?
N1 C2 C1 114.4(8) . . ?
N1 C2 C3 121.7(9) . . ?
C3 C2 C1 123.9(8) . . ?
N4 C20 C21 111.5(6) . . ?
N4 C20 C19 124.8(8) . . ?
C19 C20 C21 123.6(8) . . ?
C50 C51 C52 124.4(8) . . ?
O15 C95 C96 123.6(7) . . ?
O15 C95 C94 117.0(7) . . ?
C96 C95 C94 119.3(7) . . ?
O6 C28 C23 121.2(7) . . ?
O6 C28 C27 121.7(8) . . ?
C27 C28 C23 117.1(8) . . ?
C103 C98 C97 118.1(7) . . ?
C99 C98 C97 123.3(8) . . ?
C99 C98 C103 118.3(8) . . ?
C10 C9 C8 118.2(7) . . ?
C10 C9 C14 118.8(7) . . ?
C14 C9 C8 122.9(7) . . ?
C63 C64 C65 120.7(8) . . ?
C59 C64 C63 120.3(8) . . ?
C59 C64 C65 119.0(7) . . ?
C37 C36 C35 120.6(8) . . ?
N1 C6 C7 113.3(7) . . ?
N1 C6 C5 123.8(8) . . ?
C5 C6 C7 122.8(8) . . ?
O13 C80 C81 123.0(8) . . ?
O13 C80 C79 116.9(8) . . ?
C81 C80 C79 120.0(7) . . ?
O7 C35 C36 124.2(8) . . ?
O7 C35 C34 114.9(7) . . ?
C36 C35 C34 120.9(7) . . ?
C93 C94 C95 123.2(8) . . ?
C89 C94 C95 118.4(8) . . ?
C89 C94 C93 118.3(8) . . ?
O16 C97 C96 123.1(8) . . ?
O16 C97 C98 116.5(7) . . ?
C96 C97 C98 120.4(7) . . ?
C82 C81 C80 123.1(8) . . ?
C67 C66 C65 124.9(8) . . ?
N6 C22 C23 123.4(7) . . ?
C11 C10 C9 122.2(8) . . ?
C77 C78 C79 122.0(9) . . ?
O10 C52 C51 123.4(7) . . ?
O10 C52 C53 116.1(8) . . ?
C51 C52 C53 120.4(8) . . ?
O12 C67 C66 123.8(8) . . ?
O12 C67 C68 116.8(7) . . ?
C66 C67 C68 119.3(7) . . ?
C39 C38 C37 123.9(8) . . ?
C39 C38 C43 118.4(8) . . ?
C43 C38 C37 117.7(7) . . ?
C102 C103 C98 120.6(8) . . ?
C62 C63 C64 116.9(9) . . ?
C58 C53 C52 118.2(9) . . ?
C54 C53 C52 124.7(9) . . ?
C54 C53 C58 117.1(9) . . ?
N4 C16 C17 122.5(9) . . ?
N4 C16 C15 116.1(8) . . ?
C17 C16 C15 121.4(8) . . ?
C33 C34 C35 124.5(9) . . ?
C33 C34 C29 117.9(9) . . ?
C29 C34 C35 117.5(8) . . ?
C14 C13 C12 120.6(8) . . ?
C20 C19 C18 116.3(9) . . ?
O8 C37 C36 126.1(8) . . ?
O8 C37 C38 113.6(8) . . ?
C36 C37 C38 120.3(7) . . ?
O3 C14 C9 120.5(7) . . ?
O3 C14 C13 120.4(7) . . ?
C13 C14 C9 119.1(7) . . ?
C34 C33 C32 119.5(10) . . ?
C49 C48 C47 119.3(8) . . ?
C17 C18 C19 121.5(9) . . ?
C18 C17 C16 118.0(9) . . ?
C73 C68 C67 119.0(7) . . ?
C73 C68 C69 116.9(8) . . ?
C69 C68 C67 124.2(8) . . ?
C27 C26 C25 118.7(9) . . ?
O14 C82 C81 124.8(8) . . ?
O14 C82 C83 116.6(8) . . ?
C81 C82 C83 118.6(7) . . ?
C4 C5 C6 116.5(10) . . ?
C98 C99 C100 121.5(9) . . ?
C28 C27 C26 123.7(9) . . ?
C24 C25 C26 118.7(8) . . ?
C40 C39 C38 119.7(9) . . ?
C78 C79 C80 119.4(8) . . ?
C74 C79 C80 124.6(9) . . ?
C74 C79 C78 115.9(9) . . ?
C83 C88 C87 121.3(9) . . ?
O11 C65 C64 114.8(8) . . ?
O11 C65 C66 123.4(8) . . ?
C66 C65 C64 121.7(7) . . ?
C64 C59 C60 120.8(8) . . ?
C49 C44 C45 121.0(9) . . ?
C32 C31 C30 118.8(10) . . ?
O1 C1 C2 110.2(7) . . ?
C2 C3 C4 118.6(9) . . ?
C41 C40 C39 122.2(8) . . ?
C86 C87 C88 119.0(9) . . ?
C42 C43 C38 121.0(8) . . ?
C92 C93 C94 120.5(9) . . ?
C40 C41 C42 118.6(9) . . ?
C103 C102 C101 119.6(9) . . ?
C101 C100 C99 119.8(9) . . ?
C92 C91 C90 120.5(9) . . ?
C10 C11 C12 119.1(8) . . ?
C61 C60 C59 119.7(9) . . ?
C43 C42 C41 120.0(9) . . ?
C3 C4 C5 121.2(10) . . ?
C100 C101 C102 120.0(9) . . ?
C60 C61 C62 119.6(9) . . ?
C85 C86 C87 119.6(9) . . ?
C57 C56 C55 118.6(10) . . ?
C72 C73 C68 121.1(9) . . ?
C61 C62 C63 122.6(9) . . ?
C85 C84 C83 120.2(9) . . ?
C29 C30 C31 119.9(10) . . ?
C88 C83 C82 117.7(8) . . ?
C88 C83 C84 118.5(9) . . ?
C84 C83 C82 123.8(8) . . ?
C90 C89 C94 121.1(10) . . ?
C46 C47 C48 120.3(9) . . ?
C31 C32 C33 122.0(10) . . ?
O4 C15 C16 109.4(7) . . ?
C78 C77 C76 119.6(10) . . ?
C73 C72 C71 121.0(10) . . ?
C75 C76 C77 118.9(10) . . ?
C11 C12 C13 120.0(8) . . ?
C86 C85 C84 121.4(9) . . ?
C91 C92 C93 120.5(10) . . ?
C46 C45 C44 118.8(10) . . ?
C47 C46 C45 121.0(9) . . ?
C89 C90 C91 119.0(10) . . ?
C70 C69 C68 121.5(9) . . ?
C30 C29 C34 121.7(9) . . ?
C70 C71 C72 118.2(9) . . ?
C53 C58 C57 118.8(11) . . ?
C79 C74 C75 122.2(10) . . ?
C76 C75 C74 121.2(10) . . ?
C69 C70 C71 121.4(9) . . ?
C56 C57 C58 122.2(11) . . ?
C53 C54 C55 122.2(11) . . ?
C56 C55 C54 120.9(11) . . ?

loop_
_geom_bond_atom_site_label_1
_geom_bond_atom_site_label_2
_geom_bond_distance
_geom_bond_site_symmetry_2
_geom_bond_publ_flag
Dy2 O5 2.331(5) . ?
Dy2 O2 2.319(5) . ?
Dy2 O3 2.385(5) . ?
Dy2 O6 2.383(5) . ?
Dy2 O9 2.298(5) . ?
Dy2 O10 2.261(5) . ?
Dy2 N3 2.538(6) . ?
Dy2 N6 2.544(6) . ?
Dy3 O5 2.347(5) . ?
Dy3 O3 2.318(5) . ?
Dy3 O16 2.308(5) . ?
Dy3 O15 2.316(5) . ?
Dy3 O12 2.351(5) . ?
Dy3 O11 2.300(5) . ?
Dy3 O4 2.418(6) . ?
Dy3 N4 2.483(7) . ?
Dy1 O2 2.372(5) . ?
Dy1 O6 2.340(5) . ?
Dy1 O8 2.319(5) . ?
Dy1 O7 2.287(6) . ?
Dy1 O13 2.333(5) . ?
Dy1 O14 2.287(6) . ?
Dy1 O1 2.455(6) . ?
Dy1 N1 2.510(7) . ?
O5 C21 1.293(9) . ?
O2 C7 1.304(9) . ?
O3 C14 1.350(9) . ?
O6 C28 1.339(9) . ?
O9 C50 1.284(9) . ?
O10 C52 1.275(10) . ?
O8 C37 1.279(9) . ?
O16 C97 1.254(9) . ?
O7 C35 1.284(9) . ?
O13 C80 1.273(9) . ?
O15 C95 1.284(9) . ?
O14 C82 1.255(9) . ?
O12 C67 1.267(9) . ?
O11 C65 1.278(10) . ?
O1 C1 1.431(11) . ?
N3 N2 1.393(8) . ?
N3 C8 1.291(10) . ?
O18 C105 1.424(11) . ?
N1 C2 1.354(10) . ?
N1 C6 1.328(11) . ?
N2 C7 1.284(10) . ?
N5 N6 1.402(9) . ?
N5 C21 1.313(10) . ?
O4 C15 1.435(11) . ?
N6 C22 1.312(10) . ?
N4 C20 1.350(11) . ?
N4 C16 1.329(10) . ?
O19 C106 1.399(13) . ?
O17 C104 1.416(14) . ?
C7 C6 1.508(10) . ?
C23 C24 1.390(11) . ?
C23 C28 1.410(12) . ?
C23 C22 1.450(11) . ?
C96 C95 1.411(11) . ?
C96 C97 1.396(11) . ?
C21 C20 1.510(10) . ?
C49 C50 1.499(10) . ?
C49 C48 1.388(12) . ?
C49 C44 1.384(12) . ?
C8 C9 1.426(11) . ?
C50 C51 1.390(11) . ?
C24 C25 1.378(13) . ?
C2 C1 1.488(14) . ?
C2 C3 1.368(13) . ?
C20 C19 1.370(11) . ?
C51 C52 1.408(12) . ?
C95 C94 1.488(11) . ?
C28 C27 1.366(12) . ?
C98 C97 1.501(11) . ?
C98 C103 1.396(12) . ?
C98 C99 1.374(11) . ?
C9 C10 1.404(11) . ?
C9 C14 1.405(11) . ?
C64 C63 1.422(11) . ?
C64 C65 1.502(11) . ?
C64 C59 1.378(12) . ?
C36 C35 1.409(12) . ?
C36 C37 1.381(12) . ?
C6 C5 1.383(12) . ?
C80 C81 1.422(12) . ?
C80 C79 1.489(12) . ?
C35 C34 1.503(12) . ?
C94 C93 1.405(12) . ?
C94 C89 1.397(12) . ?
C81 C82 1.393(12) . ?
C66 C67 1.377(11) . ?
C66 C65 1.406(12) . ?
C10 C11 1.363(12) . ?
C78 C79 1.391(12) . ?
C78 C77 1.384(13) . ?
C52 C53 1.484(11) . ?
C67 C68 1.502(12) . ?
C38 C37 1.506(11) . ?
C38 C39 1.391(11) . ?
C38 C43 1.398(12) . ?
C103 C102 1.382(12) . ?
C63 C62 1.389(12) . ?
C53 C58 1.371(13) . ?
C53 C54 1.358(14) . ?
C16 C17 1.414(13) . ?
C16 C15 1.514(14) . ?
C34 C33 1.377(12) . ?
C34 C29 1.412(13) . ?
C13 C14 1.391(11) . ?
C13 C12 1.405(12) . ?
C19 C18 1.387(13) . ?
C33 C32 1.388(14) . ?
C48 C47 1.405(12) . ?
C18 C17 1.341(14) . ?
C68 C73 1.393(12) . ?
C68 C69 1.394(12) . ?
C26 C27 1.390(12) . ?
C26 C25 1.396(13) . ?
C82 C83 1.496(12) . ?
C5 C4 1.372(13) . ?
C99 C100 1.376(12) . ?
C39 C40 1.370(12) . ?
C79 C74 1.376(12) . ?
C88 C87 1.397(12) . ?
C88 C83 1.382(12) . ?
C59 C60 1.389(13) . ?
C44 C45 1.400(13) . ?
C31 C30 1.385(14) . ?
C31 C32 1.372(15) . ?
C3 C4 1.372(14) . ?
C40 C41 1.369(13) . ?
C87 C86 1.391(13) . ?
C43 C42 1.371(12) . ?
C93 C92 1.383(12) . ?
C41 C42 1.394(13) . ?
C102 C101 1.386(13) . ?
C100 C101 1.374(14) . ?
C91 C92 1.371(14) . ?
C91 C90 1.401(15) . ?
C11 C12 1.394(13) . ?
C60 C61 1.376(13) . ?
C61 C62 1.381(14) . ?
C86 C85 1.370(14) . ?
C56 C57 1.323(15) . ?
C56 C55 1.332(15) . ?
C73 C72 1.371(13) . ?
C84 C83 1.396(11) . ?
C84 C85 1.375(13) . ?
C30 C29 1.360(13) . ?
C89 C90 1.388(13) . ?
C47 C46 1.368(13) . ?
C77 C76 1.389(14) . ?
C72 C71 1.379(14) . ?
C76 C75 1.340(15) . ?
C45 C46 1.376(14) . ?
C69 C70 1.358(13) . ?
C71 C70 1.373(14) . ?
C58 C57 1.425(14) . ?
C74 C75 1.382(14) . ?
C54 C55 1.383(15) . ?

loop_
_geom_torsion_atom_site_label_1
_geom_torsion_atom_site_label_2
_geom_torsion_atom_site_label_3
_geom_torsion_atom_site_label_4
_geom_torsion
_geom_torsion_site_symmetry_1
_geom_torsion_site_symmetry_2
_geom_torsion_site_symmetry_3
_geom_torsion_site_symmetry_4
_geom_torsion_publ_flag
Dy2 O5 C21 N5 11.2(10) . . . . ?
Dy2 O5 C21 C20 -170.2(4) . . . . ?
Dy2 O2 C7 N2 3.5(10) . . . . ?
Dy2 O2 C7 C6 -179.8(5) . . . . ?
Dy2 O3 C14 C9 61.7(9) . . . . ?
Dy2 O3 C14 C13 -120.7(7) . . . . ?
Dy2 O6 C28 C23 57.1(8) . . . . ?
Dy2 O6 C28 C27 -120.5(7) . . . . ?
Dy2 O9 C50 C49 161.4(5) . . . . ?
Dy2 O9 C50 C51 -22.7(12) . . . . ?
Dy2 O10 C52 C51 5.0(13) . . . . ?
Dy2 O10 C52 C53 -172.2(5) . . . . ?
Dy2 N3 N2 C7 -2.7(8) . . . . ?
Dy2 N3 C8 C9 -10.7(11) . . . . ?
Dy2 N6 C22 C23 -15.3(11) . . . . ?
Dy3 O5 C21 N5 -146.4(6) . . . . ?
Dy3 O5 C21 C20 32.2(8) . . . . ?
Dy3 O3 C14 C9 -84.4(8) . . . . ?
Dy3 O3 C14 C13 93.2(8) . . . . ?
Dy3 O16 C97 C96 -0.2(13) . . . . ?
Dy3 O16 C97 C98 -177.8(5) . . . . ?
Dy3 O15 C95 C96 11.5(13) . . . . ?
Dy3 O15 C95 C94 -171.5(5) . . . . ?
Dy3 O12 C67 C66 18.6(13) . . . . ?
Dy3 O12 C67 C68 -165.2(5) . . . . ?
Dy3 O11 C65 C64 163.7(5) . . . . ?
Dy3 O11 C65 C66 -15.4(13) . . . . ?
Dy3 O4 C15 C16 16.8(11) . . . . ?
Dy3 N4 C20 C21 3.0(8) . . . . ?
Dy3 N4 C20 C19 -172.1(6) . . . . ?
Dy3 N4 C16 C17 172.3(6) . . . . ?
Dy3 N4 C16 C15 -8.4(10) . . . . ?
Dy1 O2 C7 N2 -146.8(6) . . . . ?
Dy1 O2 C7 C6 29.9(8) . . . . ?
Dy1 O6 C28 C23 -93.5(8) . . . . ?
Dy1 O6 C28 C27 88.9(8) . . . . ?
Dy1 O8 C37 C36 14.5(13) . . . . ?
Dy1 O8 C37 C38 -165.1(5) . . . . ?
Dy1 O7 C35 C36 -23.8(13) . . . . ?
Dy1 O7 C35 C34 155.6(6) . . . . ?
Dy1 O13 C80 C81 -1.9(13) . . . . ?
Dy1 O13 C80 C79 -179.7(5) . . . . ?
Dy1 O14 C82 C81 -3.5(14) . . . . ?
Dy1 O14 C82 C83 178.3(6) . . . . ?
Dy1 O1 C1 C2 30.6(10) . . . . ?
Dy1 N1 C2 C1 10.7(10) . . . . ?
Dy1 N1 C2 C3 -170.5(7) . . . . ?
Dy1 N1 C6 C7 -10.1(9) . . . . ?
Dy1 N1 C6 C5 172.1(6) . . . . ?
O5 C21 C20 N4 -21.7(9) . . . . ?
O5 C21 C20 C19 153.5(8) . . . . ?
O2 C7 C6 N1 -11.6(10) . . . . ?
O2 C7 C6 C5 166.1(7) . . . . ?
O6 C28 C27 C26 -178.6(7) . . . . ?
O9 C50 C51 C52 -0.9(14) . . . . ?
O10 C52 C53 C58 -6.1(13) . . . . ?
O10 C52 C53 C54 174.6(10) . . . . ?
O7 C35 C34 C33 163.8(8) . . . . ?
O7 C35 C34 C29 -20.0(11) . . . . ?
O13 C80 C81 C82 4.7(14) . . . . ?
O13 C80 C79 C78 5.9(12) . . . . ?
O13 C80 C79 C74 -172.4(9) . . . . ?
O15 C95 C94 C93 159.1(8) . . . . ?
O15 C95 C94 C89 -22.8(11) . . . . ?
O14 C82 C83 C88 24.4(12) . . . . ?
O14 C82 C83 C84 -155.0(9) . . . . ?
O12 C67 C68 C73 23.6(12) . . . . ?
O12 C67 C68 C69 -156.4(9) . . . . ?
N3 N2 C7 O2 -0.3(10) . . . . ?
N3 N2 C7 C6 -176.9(6) . . . . ?
N3 C8 C9 C10 160.7(8) . . . . ?
N3 C8 C9 C14 -21.4(13) . . . . ?
N1 C2 C1 O1 -25.0(11) . . . . ?
N1 C2 C3 C4 -0.7(14) . . . . ?
N1 C6 C5 C4 -1.6(13) . . . . ?
N2 N3 C8 C9 -178.4(7) . . . . ?
N2 C7 C6 N1 165.3(7) . . . . ?
N2 C7 C6 C5 -16.9(12) . . . . ?
N5 N6 C22 C23 177.3(7) . . . . ?
N5 C21 C20 N4 156.9(7) . . . . ?
N5 C21 C20 C19 -27.9(11) . . . . ?
N6 N5 C21 O5 -3.8(10) . . . . ?
N6 N5 C21 C20 177.7(6) . . . . ?
N4 C20 C19 C18 0.6(12) . . . . ?
N4 C16 C17 C18 -1.7(13) . . . . ?
N4 C16 C15 O4 -4.7(11) . . . . ?
C7 C6 C5 C4 -179.2(8) . . . . ?
C23 C24 C25 C26 -0.5(14) . . . . ?
C23 C28 C27 C26 3.7(12) . . . . ?
C96 C95 C94 C93 -23.7(12) . . . . ?
C96 C95 C94 C89 154.4(8) . . . . ?
C21 N5 N6 Dy2 -4.2(8) . . . . ?
C21 N5 N6 C22 164.1(7) . . . . ?
C21 C20 C19 C18 -173.9(8) . . . . ?
C49 C50 C51 C52 174.9(8) . . . . ?
C49 C48 C47 C46 2.5(15) . . . . ?
C49 C44 C45 C46 2.0(16) . . . . ?
C8 N3 N2 C7 166.1(7) . . . . ?
C8 C9 C10 C11 -178.6(8) . . . . ?
C8 C9 C14 O3 -4.6(12) . . . . ?
C8 C9 C14 C13 177.8(8) . . . . ?
C50 C49 C48 C47 178.0(8) . . . . ?
C50 C49 C44 C45 179.8(9) . . . . ?
C50 C51 C52 O10 10.2(14) . . . . ?
C50 C51 C52 C53 -172.8(8) . . . . ?
C24 C23 C28 O6 -179.3(7) . . . . ?
C24 C23 C28 C27 -1.5(12) . . . . ?
C24 C23 C22 N6 159.1(8) . . . . ?
C2 N1 C6 C7 178.3(7) . . . . ?
C2 N1 C6 C5 0.6(12) . . . . ?
C2 C3 C4 C5 -0.5(15) . . . . ?
C20 N4 C16 C17 0.7(11) . . . . ?
C20 N4 C16 C15 -179.9(7) . . . . ?
C20 C19 C18 C17 -1.6(13) . . . . ?
C51 C52 C53 C58 176.6(9) . . . . ?
C51 C52 C53 C54 -2.7(15) . . . . ?
C95 C96 C97 O16 -6.2(13) . . . . ?
C95 C96 C97 C98 171.3(7) . . . . ?
C95 C94 C93 C92 177.3(8) . . . . ?
C95 C94 C89 C90 -175.2(8) . . . . ?
C28 C23 C24 C25 0.0(13) . . . . ?
C28 C23 C22 N6 -21.5(13) . . . . ?
C98 C103 C102 C101 -2.5(14) . . . . ?
C98 C99 C100 C101 -0.6(15) . . . . ?
C9 C10 C11 C12 -0.7(15) . . . . ?
C64 C63 C62 C61 1.2(15) . . . . ?
C64 C59 C60 C61 -1.7(14) . . . . ?
C36 C35 C34 C33 -16.8(13) . . . . ?
C36 C35 C34 C29 159.4(9) . . . . ?
C6 N1 C2 C1 -178.2(8) . . . . ?
C6 N1 C2 C3 0.6(13) . . . . ?
C6 C5 C4 C3 1.5(15) . . . . ?
C80 C81 C82 O14 -2.3(14) . . . . ?
C80 C81 C82 C83 175.9(8) . . . . ?
C80 C79 C74 C75 -179.5(10) . . . . ?
C35 C36 C37 O8 1.5(13) . . . . ?
C35 C36 C37 C38 -179.0(7) . . . . ?
C35 C34 C33 C32 179.8(8) . . . . ?
C35 C34 C29 C30 178.7(9) . . . . ?
C94 C93 C92 C91 -1.8(15) . . . . ?
C94 C89 C90 C91 -2.7(15) . . . . ?
C97 C96 C95 O15 0.9(13) . . . . ?
C97 C96 C95 C94 -176.1(7) . . . . ?
C97 C98 C103 C102 175.4(8) . . . . ?
C97 C98 C99 C100 -173.6(8) . . . . ?
C81 C80 C79 C78 -171.9(8) . . . . ?
C81 C80 C79 C74 9.7(14) . . . . ?
C81 C82 C83 C88 -153.9(8) . . . . ?
C81 C82 C83 C84 26.6(13) . . . . ?
C66 C67 C68 C73 -160.0(9) . . . . ?
C66 C67 C68 C69 20.0(13) . . . . ?
C22 C23 C24 C25 179.4(8) . . . . ?
C22 C23 C28 O6 1.4(12) . . . . ?
C22 C23 C28 C27 179.1(8) . . . . ?
C10 C9 C14 O3 173.2(7) . . . . ?
C10 C9 C14 C13 -4.3(12) . . . . ?
C10 C11 C12 C13 -1.0(15) . . . . ?
C78 C79 C74 C75 2.1(16) . . . . ?
C78 C77 C76 C75 -0.8(16) . . . . ?
C52 C53 C58 C57 179.4(10) . . . . ?
C52 C53 C54 C55 177.7(11) . . . . ?
C67 C66 C65 O11 -4.5(14) . . . . ?
C67 C66 C65 C64 176.4(8) . . . . ?
C67 C68 C73 C72 178.8(9) . . . . ?
C67 C68 C69 C70 -179.3(10) . . . . ?
C38 C39 C40 C41 1.2(15) . . . . ?
C38 C43 C42 C41 2.6(14) . . . . ?
C103 C98 C97 O16 -11.0(11) . . . . ?
C103 C98 C97 C96 171.3(7) . . . . ?
C103 C98 C99 C100 0.1(13) . . . . ?
C103 C102 C101 C100 2.0(16) . . . . ?
C63 C64 C65 O11 153.3(8) . . . . ?
C63 C64 C65 C66 -27.5(13) . . . . ?
C63 C64 C59 C60 1.4(13) . . . . ?
C53 C58 C57 C56 0(2) . . . . ?
C53 C54 C55 C56 6(2) . . . . ?
C16 N4 C20 C21 174.9(7) . . . . ?
C16 N4 C20 C19 -0.2(11) . . . . ?
C34 C33 C32 C31 -2.5(15) . . . . ?
C19 C18 C17 C16 2.1(14) . . . . ?
C37 C36 C35 O7 2.5(13) . . . . ?
C37 C36 C35 C34 -176.9(7) . . . . ?
C37 C38 C39 C40 177.9(8) . . . . ?
C37 C38 C43 C42 -179.8(8) . . . . ?
C14 C9 C10 C11 3.4(13) . . . . ?
C14 C13 C12 C11 0.0(14) . . . . ?
C33 C34 C29 C30 -4.8(15) . . . . ?
C48 C49 C50 O9 -134.8(8) . . . . ?
C48 C49 C50 C51 49.1(11) . . . . ?
C48 C49 C44 C45 -1.4(14) . . . . ?
C48 C47 C46 C45 -1.9(17) . . . . ?
C17 C16 C15 O4 174.7(8) . . . . ?
C68 C73 C72 C71 1.1(16) . . . . ?
C68 C69 C70 C71 -0.1(18) . . . . ?
C99 C98 C97 O16 162.7(8) . . . . ?
C99 C98 C97 C96 -14.9(12) . . . . ?
C99 C98 C103 C102 1.4(12) . . . . ?
C99 C100 C101 C102 -0.5(16) . . . . ?
C27 C26 C25 C24 2.5(13) . . . . ?
C25 C26 C27 C28 -4.2(13) . . . . ?
C39 C38 C37 O8 -144.5(8) . . . . ?
C39 C38 C37 C36 35.9(12) . . . . ?
C39 C38 C43 C42 -0.1(13) . . . . ?
C39 C40 C41 C42 1.4(15) . . . . ?
C79 C80 C81 C82 -177.5(8) . . . . ?
C79 C78 C77 C76 2.1(15) . . . . ?
C79 C74 C75 C76 -0.9(19) . . . . ?
C88 C87 C86 C85 -0.1(15) . . . . ?
C65 C64 C63 C62 -178.5(9) . . . . ?
C65 C64 C59 C60 178.8(8) . . . . ?
C65 C66 C67 O12 2.7(14) . . . . ?
C65 C66 C67 C68 -173.5(8) . . . . ?
C59 C64 C63 C62 -1.1(13) . . . . ?
C59 C64 C65 O11 -24.1(12) . . . . ?
C59 C64 C65 C66 155.0(9) . . . . ?
C59 C60 C61 C62 1.7(15) . . . . ?
C44 C49 C50 O9 44.0(11) . . . . ?
C44 C49 C50 C51 -132.2(9) . . . . ?
C44 C49 C48 C47 -0.8(14) . . . . ?
C44 C45 C46 C47 -0.4(17) . . . . ?
C31 C30 C29 C34 4.7(17) . . . . ?
C1 C2 C3 C4 178.1(9) . . . . ?
C3 C2 C1 O1 156.1(9) . . . . ?
C40 C41 C42 C43 -3.2(15) . . . . ?
C87 C88 C83 C82 177.8(8) . . . . ?
C87 C88 C83 C84 -2.7(14) . . . . ?
C87 C86 C85 C84 -1.1(16) . . . . ?
C43 C38 C37 O8 35.2(10) . . . . ?
C43 C38 C37 C36 -144.3(8) . . . . ?
C43 C38 C39 C40 -1.8(13) . . . . ?
C93 C94 C89 C90 3.0(13) . . . . ?
C60 C61 C62 C63 -1.6(16) . . . . ?
C73 C68 C69 C70 0.7(15) . . . . ?
C73 C72 C71 C70 -0.4(17) . . . . ?
C30 C31 C32 C33 2.2(15) . . . . ?
C83 C88 C87 C86 2.0(14) . . . . ?
C83 C84 C85 C86 0.4(16) . . . . ?
C89 C94 C93 C92 -0.8(13) . . . . ?
C32 C31 C30 C29 -3.3(16) . . . . ?
C15 C16 C17 C18 179.0(9) . . . . ?
C77 C78 C79 C80 178.9(8) . . . . ?
C77 C78 C79 C74 -2.7(14) . . . . ?
C77 C76 C75 C74 0.3(18) . . . . ?
C72 C71 C70 C69 0.0(18) . . . . ?
C12 C13 C14 O3 -174.8(8) . . . . ?
C12 C13 C14 C9 2.7(13) . . . . ?
C85 C84 C83 C82 -179.0(9) . . . . ?
C85 C84 C83 C88 1.5(14) . . . . ?
C92 C91 C90 C89 0.0(15) . . . . ?
C90 C91 C92 C93 2.2(16) . . . . ?
C69 C68 C73 C72 -1.2(14) . . . . ?
C29 C34 C33 C32 3.6(13) . . . . ?
C58 C53 C54 C55 -1.6(19) . . . . ?
C57 C56 C55 C54 -7(2) . . . . ?
C54 C53 C58 C57 -1.3(17) . . . . ?
C55 C56 C57 C58 4(2) . . . . ?
